data_4326560
loop_
_publ_author_name
'Ghenadie Novitchi'
'Lothar Helm'
'Christopher E. Anson'
'Annie K. Powell'
'Andr\'e E. Merbach'

_publ_contact_author
; 
'Lother Helm'
;
_publ_contact_author_email lothar.helm@epfl.ch
_publ_contact_author_phone '+41 21 693 98 76'
_publ_section_title
;
 NMR Study of Ligand Exchange and Electron Self-Exchange between
 Oxo-Centered Trinuclear Clusters [Fe3(\m3-O)(\m-O2CR)6(4-R'py)3]+/0
;
_journal_name_full 'Inorganic Chemistry'
_journal_page_first 10402
_journal_page_last 10416
_journal_paper_doi 10.1021/ic201484q
_journal_volume 50
_journal_year 2011
_chemical_formula_sum 'C47 H58 Cl Fe3 N3 O21.5'
_chemical_formula_weight 1211.96
_chemical_name_systematic
; 
 ? 
;
_space_group_IT_number 2
_symmetry_cell_setting triclinic
_symmetry_space_group_name_Hall '-P 1'
_symmetry_space_group_name_H-M 'P -1'
_atom_sites_solution_hydrogens geom
_atom_sites_solution_primary direct
_atom_sites_solution_secondary difmap
_audit_creation_method SHELXL-97
_cell_angle_alpha 90.535(12)
_cell_angle_beta 92.815(11)
_cell_angle_gamma 102.893(12)
_cell_formula_units_Z 2
_cell_length_a 7.6728(10)
_cell_length_b 13.847(2)
_cell_length_c 26.316(3)
_cell_measurement_reflns_used 13226
_cell_measurement_temperature 150(2)
_cell_measurement_theta_max 27.08
_cell_measurement_theta_min 1.51
_cell_volume 2721.6(6)
_computing_cell_refinement 'X-Area 1.38 (Stoe & Cie GmbH, 2006)'
_computing_data_collection 'WinXpose 1.6.8 (Stoe & Cie GmbH, 2004)'
_computing_data_reduction 'X-Area 1.38 (Stoe & Cie GmbH, 2006)'
_computing_molecular_graphics 'SHELXTL 6.12 (BrukerAXS Inc., 2003)'
_computing_publication_material 'SHELXTL 6.12 (BrukerAXS Inc., 2003)'
_computing_structure_refinement 'SHELXTL 6.12 (BrukerAXS Inc., 2003)'
_computing_structure_solution 'SHELXTL 6.12 (BrukerAXS Inc., 2003)'
_diffrn_ambient_temperature 150(2)
_diffrn_detector_area_resol_mean 6.667
_diffrn_measured_fraction_theta_full 0.976
_diffrn_measured_fraction_theta_max 0.974
_diffrn_measurement_device_type 'Stoe IPDS II'
_diffrn_measurement_method 'area detector'
_diffrn_radiation_monochromator graphite
_diffrn_radiation_source 'rotating anode'
_diffrn_radiation_type MoK\a
_diffrn_radiation_wavelength 0.71073
_diffrn_reflns_av_R_equivalents 0.0732
_diffrn_reflns_av_sigmaI/netI 0.0983
_diffrn_reflns_limit_h_max 9
_diffrn_reflns_limit_h_min -9
_diffrn_reflns_limit_k_max 16
_diffrn_reflns_limit_k_min -16
_diffrn_reflns_limit_l_max 32
_diffrn_reflns_limit_l_min -31
_diffrn_reflns_number 16169
_diffrn_reflns_theta_full 25.25
_diffrn_reflns_theta_max 25.68
_diffrn_reflns_theta_min 2.73
_exptl_absorpt_coefficient_mu 0.917
_exptl_absorpt_correction_T_max 0.968
_exptl_absorpt_correction_T_min 0.749
_exptl_absorpt_correction_type multi-scan
_exptl_absorpt_process_details
;
XPREP in SHELXTL 6.12 (BrukerAXS Inc., 2003)
;
_exptl_crystal_colour orange
_exptl_crystal_density_diffrn 1.479
_exptl_crystal_description plate
_exptl_crystal_F_000 1256
_exptl_crystal_size_max 0.25
_exptl_crystal_size_mid 0.12
_exptl_crystal_size_min 0.03
_refine_diff_density_max 0.547
_refine_diff_density_min -1.493
_refine_diff_density_rms 0.133
_refine_ls_extinction_method none
_refine_ls_goodness_of_fit_ref 1.021
_refine_ls_hydrogen_treatment constr
_refine_ls_matrix_type full
_refine_ls_number_parameters 675
_refine_ls_number_reflns 10066
_refine_ls_number_restraints 0
_refine_ls_restrained_S_all 1.021
_refine_ls_R_factor_all 0.1247
_refine_ls_R_factor_gt 0.0834
_refine_ls_shift/su_max 0.003
_refine_ls_shift/su_mean 0.000
_refine_ls_structure_factor_coef Fsqd
_refine_ls_weighting_details 'calc w=1/[\s^2^(Fo^2^)+(0.1390P)^2^+0.0000P] where P=(Fo^2^+2Fc^2^)/3'
_refine_ls_weighting_scheme calc
_refine_ls_wR_factor_gt 0.2015
_refine_ls_wR_factor_ref 0.2287
_reflns_number_gt 6641
_reflns_number_total 10066
_reflns_threshold_expression >2sigma(I)
_cod_data_source_file ic201484q_si_001_1.cif
_cod_data_source_block novc7a
_cod_original_cell_volume 2721.6(7)
_cod_original_sg_symbol_Hall '-p 1'
_cod_original_formula_sum 'C47 H58 Cl Fe3 N3 O21.50'
_cod_database_code 4326560

loop_
_symmetry_equiv_pos_as_xyz
'x, y, z'
'-x, -y, -z'

loop_
_atom_site_label
_atom_site_type_symbol
_atom_site_fract_x
_atom_site_fract_y
_atom_site_fract_z
_atom_site_U_iso_or_equiv
_atom_site_adp_type
_atom_site_occupancy
_atom_site_symmetry_multiplicity
_atom_site_calc_flag
_atom_site_refinement_flags
_atom_site_disorder_assembly
_atom_site_disorder_group
Fe1 Fe 0.24507(11) 0.47818(6) 0.22713(3) 0.0313(2) Uani 1 1 d . . .
Fe2 Fe 0.35285(11) 0.72338(6) 0.22577(3) 0.0318(2) Uani 1 1 d . . .
Fe3 Fe 0.52748(11) 0.60338(7) 0.31603(3) 0.0322(2) Uani 1 1 d . . .
O1 O 0.3771(5) 0.6018(3) 0.25700(15) 0.0340(9) Uani 1 1 d . . .
O2 O 0.4483(6) 0.4072(3) 0.23237(16) 0.0394(10) Uani 1 1 d . . .
O3 O 0.6320(6) 0.4897(4) 0.29447(17) 0.0416(10) Uani 1 1 d . . .
C1 C 0.5853(8) 0.4180(5) 0.2627(2) 0.0349(13) Uani 1 1 d . . .
C2 C 0.6940(9) 0.3422(5) 0.2609(3) 0.0427(15) Uani 1 1 d . . .
H2A H 0.7939 0.3587 0.2864 0.064 Uiso 1 1 calc R . .
H2B H 0.7410 0.3407 0.2270 0.064 Uiso 1 1 calc R . .
H2C H 0.6192 0.2771 0.2679 0.064 Uiso 1 1 calc R . .
O4 O 0.1636(6) 0.4226(4) 0.29478(16) 0.0406(10) Uani 1 1 d . . .
O5 O 0.3503(6) 0.5070(3) 0.35655(16) 0.0402(10) Uani 1 1 d . . .
C3 C 0.2183(8) 0.4388(5) 0.3411(2) 0.0349(13) Uani 1 1 d . . .
C4 C 0.1161(9) 0.3741(6) 0.3796(3) 0.0461(16) Uani 1 1 d . . .
H4A H 0.1702 0.3939 0.4137 0.069 Uiso 1 1 calc R . .
H4B H 0.1194 0.3049 0.3726 0.069 Uiso 1 1 calc R . .
H4C H -0.0085 0.3809 0.3779 0.069 Uiso 1 1 calc R . .
O6 O 0.7385(6) 0.7011(4) 0.28963(17) 0.0407(10) Uani 1 1 d . . .
O7 O 0.6118(6) 0.7951(3) 0.23800(17) 0.0394(10) Uani 1 1 d . . .
C5 C 0.7450(8) 0.7762(5) 0.2630(2) 0.0338(13) Uani 1 1 d . . .
C6 C 0.9200(8) 0.8482(5) 0.2594(3) 0.0445(16) Uani 1 1 d . . .
H6A H 1.0127 0.8252 0.2797 0.067 Uiso 1 1 calc R . .
H6B H 0.9102 0.9132 0.2723 0.067 Uiso 1 1 calc R . .
H6C H 0.9520 0.8534 0.2238 0.067 Uiso 1 1 calc R . .
O8 O 0.4428(6) 0.7131(3) 0.35209(16) 0.0413(10) Uani 1 1 d . . .
O9 O 0.2991(6) 0.7836(3) 0.29207(16) 0.0405(10) Uani 1 1 d . . .
C7 C 0.3475(8) 0.7727(5) 0.3380(2) 0.0367(13) Uani 1 1 d . . .
C8 C 0.2932(11) 0.8382(6) 0.3773(3) 0.0483(17) Uani 1 1 d . . .
H8A H 0.2212 0.8803 0.3608 0.072 Uiso 1 1 calc R . .
H8B H 0.4005 0.8799 0.3944 0.072 Uiso 1 1 calc R . .
H8C H 0.2225 0.7970 0.4024 0.072 Uiso 1 1 calc R . .
O10 O 0.4131(6) 0.6807(3) 0.15618(16) 0.0370(9) Uani 1 1 d . . .
O11 O 0.3118(6) 0.5156(3) 0.15594(16) 0.0385(10) Uani 1 1 d . . .
C9 C 0.3805(8) 0.5960(5) 0.1349(2) 0.0330(13) Uani 1 1 d . . .
C10 C 0.4245(10) 0.5892(5) 0.0797(2) 0.0453(16) Uani 1 1 d . . .
H10A H 0.3920 0.5198 0.0680 0.068 Uiso 1 1 calc R . .
H10B H 0.5530 0.6152 0.0764 0.068 Uiso 1 1 calc R . .
H10C H 0.3569 0.6282 0.0590 0.068 Uiso 1 1 calc R . .
O12 O 0.0930(6) 0.6826(3) 0.20424(17) 0.0397(10) Uani 1 1 d . . .
O13 O 0.0114(6) 0.5179(3) 0.21480(18) 0.0416(10) Uani 1 1 d . . .
C11 C -0.0188(8) 0.6000(5) 0.1992(2) 0.0362(13) Uani 1 1 d . . .
C12 C -0.1967(8) 0.5969(5) 0.1733(2) 0.0389(14) Uani 1 1 d . . .
H12A H -0.2038 0.6638 0.1630 0.058 Uiso 1 1 calc R . .
H12B H -0.2911 0.5716 0.1966 0.058 Uiso 1 1 calc R . .
H12C H -0.2124 0.5532 0.1431 0.058 Uiso 1 1 calc R . .
N1 N 0.0983(7) 0.3377(4) 0.19328(19) 0.0351(11) Uani 1 1 d . . .
C13 C 0.0961(9) 0.2521(5) 0.2171(2) 0.0378(14) Uani 1 1 d . . .
H13A H 0.1473 0.2550 0.2508 0.045 Uiso 1 1 calc R . .
C14 C 0.0227(9) 0.1594(5) 0.1949(2) 0.0384(14) Uani 1 1 d . . .
H14A H 0.0246 0.1007 0.2132 0.046 Uiso 1 1 calc R . .
C15 C -0.0541(8) 0.1538(5) 0.1452(2) 0.0346(13) Uani 1 1 d . . .
C16 C -0.0568(9) 0.2429(5) 0.1215(2) 0.0408(14) Uani 1 1 d . . .
H16A H -0.1120 0.2424 0.0884 0.049 Uiso 1 1 calc R . .
C17 C 0.0208(9) 0.3326(5) 0.1462(2) 0.0386(14) Uani 1 1 d . . .
H17A H 0.0189 0.3925 0.1290 0.046 Uiso 1 1 calc R . .
C18 C -0.1229(8) 0.0568(5) 0.1187(2) 0.0358(13) Uani 1 1 d . . .
C19 C -0.1939(8) -0.0280(5) 0.1457(2) 0.0367(13) Uani 1 1 d . . .
H19A H -0.2027 -0.0226 0.1814 0.044 Uiso 1 1 calc R . .
C20 C -0.2526(9) -0.1212(5) 0.1214(3) 0.0471(16) Uani 1 1 d . . .
H20A H -0.3010 -0.1781 0.1403 0.057 Uiso 1 1 calc R . .
C21 C -0.2389(10) -0.1285(5) 0.0697(3) 0.0499(17) Uani 1 1 d . . .
H21A H -0.2759 -0.1915 0.0531 0.060 Uiso 1 1 calc R . .
C22 C -0.1723(10) -0.0462(6) 0.0416(3) 0.0485(17) Uani 1 1 d . . .
H22A H -0.1667 -0.0521 0.0057 0.058 Uiso 1 1 calc R . .
C23 C -0.1133(9) 0.0460(5) 0.0662(2) 0.0423(15) Uani 1 1 d . . .
H23A H -0.0657 0.1025 0.0468 0.051 Uiso 1 1 calc R . .
N2 N 0.3341(7) 0.8634(4) 0.1910(2) 0.0362(11) Uani 1 1 d . . .
C24 C 0.2808(8) 0.8662(5) 0.1411(2) 0.0395(14) Uani 1 1 d . . .
H24A H 0.2255 0.8059 0.1237 0.047 Uiso 1 1 calc R . .
C25 C 0.3039(9) 0.9527(5) 0.1151(3) 0.0418(15) Uani 1 1 d . . .
H25A H 0.2618 0.9514 0.0804 0.050 Uiso 1 1 calc R . .
C26 C 0.3883(8) 1.0430(5) 0.1385(2) 0.0344(13) Uani 1 1 d . . .
C27 C 0.4316(9) 1.0404(5) 0.1913(2) 0.0417(15) Uani 1 1 d . . .
H27A H 0.4792 1.0999 0.2103 0.050 Uiso 1 1 calc R . .
C28 C 0.4039(9) 0.9507(5) 0.2148(2) 0.0380(14) Uani 1 1 d . . .
H28A H 0.4362 0.9502 0.2501 0.046 Uiso 1 1 calc R . .
C29 C 0.4366(8) 1.1370(5) 0.1108(2) 0.0349(13) Uani 1 1 d . . .
C30 C 0.4894(9) 1.1365(5) 0.0609(3) 0.0430(15) Uani 1 1 d . . .
H30A H 0.4862 1.0752 0.0440 0.052 Uiso 1 1 calc R . .
C31 C 0.5461(10) 1.2240(6) 0.0358(3) 0.0474(16) Uani 1 1 d . . .
H31A H 0.5874 1.2223 0.0025 0.057 Uiso 1 1 calc R . .
C32 C 0.5437(10) 1.3145(6) 0.0585(3) 0.0488(17) Uani 1 1 d . . .
H32A H 0.5784 1.3741 0.0404 0.059 Uiso 1 1 calc R . .
C33 C 0.4900(10) 1.3171(5) 0.1081(3) 0.0444(15) Uani 1 1 d . . .
H33A H 0.4893 1.3787 0.1241 0.053 Uiso 1 1 calc R . .
C34 C 0.4375(9) 1.2296(5) 0.1342(3) 0.0422(15) Uani 1 1 d . . .
H34A H 0.4018 1.2320 0.1682 0.051 Uiso 1 1 calc R . .
N3 N 0.7195(7) 0.6154(4) 0.38188(18) 0.0355(11) Uani 1 1 d . . .
C35 C 0.8820(9) 0.5961(5) 0.3750(2) 0.0417(15) Uani 1 1 d . . .
H35A H 0.9033 0.5711 0.3428 0.050 Uiso 1 1 calc R . .
C36 C 1.0171(9) 0.6106(5) 0.4119(2) 0.0413(15) Uani 1 1 d . . .
H36A H 1.1281 0.5949 0.4050 0.050 Uiso 1 1 calc R . .
C37 C 0.9930(8) 0.6484(5) 0.4598(2) 0.0384(14) Uani 1 1 d . . .
C38 C 0.8271(9) 0.6701(5) 0.4670(2) 0.0422(15) Uani 1 1 d . . .
H38A H 0.8045 0.6978 0.4985 0.051 Uiso 1 1 calc R . .
C39 C 0.6956(9) 0.6510(5) 0.4282(2) 0.0401(14) Uani 1 1 d . . .
H39A H 0.5819 0.6638 0.4345 0.048 Uiso 1 1 calc R . .
C40 C 1.1381(9) 0.6644(5) 0.5002(2) 0.0403(15) Uani 1 1 d . . .
C41 C 1.1645(11) 0.7463(6) 0.5336(3) 0.0531(18) Uani 1 1 d . . .
H41A H 1.0913 0.7931 0.5300 0.064 Uiso 1 1 calc R . .
C42 C 1.3001(11) 0.7588(7) 0.5725(3) 0.062(2) Uani 1 1 d . . .
H42A H 1.3200 0.8146 0.5951 0.075 Uiso 1 1 calc R . .
C43 C 1.4042(11) 0.6901(8) 0.5780(3) 0.068(3) Uani 1 1 d . . .
H43A H 1.4941 0.6982 0.6048 0.082 Uiso 1 1 calc R . .
C44 C 1.3798(11) 0.6098(7) 0.5451(3) 0.064(2) Uani 1 1 d . . .
H44A H 1.4541 0.5637 0.5490 0.077 Uiso 1 1 calc R . .
C45 C 1.2462(9) 0.5961(6) 0.5060(3) 0.0487(17) Uani 1 1 d . . .
H45A H 1.2290 0.5404 0.4835 0.058 Uiso 1 1 calc R . .
Cl2A Cl 0.9614(5) 0.6157(4) 0.02630(18) 0.0647(11) Uani 0.50 1 d P A 1
O21A O 1.042(2) 0.5891(12) -0.0179(6) 0.084(4) Uiso 0.50 1 d P A 1
O22A O 1.064(4) 0.703(2) 0.0436(10) 0.149(8) Uiso 0.50 1 d P A 1
O23A O 0.955(4) 0.532(3) 0.0592(11) 0.158(10) Uiso 0.50 1 d P A 1
O24A O 0.788(3) 0.6094(17) 0.0223(8) 0.125(6) Uiso 0.50 1 d P A 1
O25B O 0.921(7) 0.670(4) 0.0041(18) 0.257(19) Uiso 0.50 1 d P B 2
O26B O 0.987(5) 0.603(4) 0.0615(15) 0.201(15) Uiso 0.50 1 d P C 2
Cl3B Cl 0.3149(7) 0.1123(3) 0.33419(17) 0.0652(11) Uani 0.50 1 d P D 2
O31B O 0.3302(15) 0.2033(9) 0.3218(4) 0.056(3) Uiso 0.50 1 d P D 2
O32B O 0.1819(18) 0.0492(11) 0.3035(5) 0.077(4) Uiso 0.50 1 d P D 2
O33B O 0.258(3) 0.1032(16) 0.3867(8) 0.118(6) Uiso 0.50 1 d P D 2
O34B O 0.479(3) 0.0860(17) 0.3295(8) 0.129(7) Uiso 0.50 1 d P D 2
O35A O 0.195(4) 0.125(2) 0.3356(11) 0.167(10) Uiso 0.50 1 d P E 1
O51A O 0.621(3) 0.0581(16) 0.3295(7) 0.117(6) Uiso 0.50 1 d P F 1
C51A C 0.773(3) 0.0974(17) 0.3037(8) 0.080(5) Uiso 0.50 1 d P F 1
O52A O 0.756(3) -0.011(2) 0.4107(9) 0.144(8) Uiso 0.50 1 d P G 1
O52B O 0.908(4) -0.021(2) 0.4420(11) 0.172(10) Uiso 0.50 1 d P G 2
C52 C 0.831(3) -0.0795(19) 0.3974(9) 0.174(8) Uiso 1 1 d . . .
O53A O 0.247(4) -0.005(3) 0.4859(11) 0.180(11) Uiso 0.50 1 d P H 1
O53B O 0.346(5) 0.075(3) 0.4790(12) 0.180(11) Uiso 0.50 1 d P I -2
C53B C 0.484(18) 0.018(9) 0.487(4) 0.30(4) Uiso 0.50 1 d P I -2
O54A O 0.150(9) 0.093(5) 0.457(2) 0.36(3) Uiso 0.50 1 d P J 1

loop_
_atom_site_aniso_label
_atom_site_aniso_U_11
_atom_site_aniso_U_22
_atom_site_aniso_U_33
_atom_site_aniso_U_23
_atom_site_aniso_U_13
_atom_site_aniso_U_12
Fe1 0.0307(4) 0.0284(5) 0.0319(4) -0.0021(3) -0.0007(3) 0.0008(3)
Fe2 0.0299(4) 0.0278(5) 0.0349(4) -0.0021(3) -0.0015(3) 0.0013(3)
Fe3 0.0311(4) 0.0322(5) 0.0311(4) -0.0031(3) -0.0014(3) 0.0035(3)
O1 0.0282(19) 0.034(2) 0.036(2) -0.0058(17) 0.0017(16) 0.0003(17)
O2 0.038(2) 0.037(3) 0.041(2) -0.0077(19) -0.0027(18) 0.0028(19)
O3 0.040(2) 0.041(3) 0.043(2) -0.008(2) -0.0085(19) 0.010(2)
C1 0.028(3) 0.033(3) 0.040(3) -0.002(3) 0.003(2) -0.002(2)
C2 0.038(3) 0.035(4) 0.055(4) -0.007(3) -0.002(3) 0.009(3)
O4 0.036(2) 0.042(3) 0.039(2) -0.003(2) 0.0022(18) 0.0007(19)
O5 0.038(2) 0.040(3) 0.037(2) -0.0018(19) -0.0002(18) -0.0008(19)
C3 0.038(3) 0.037(3) 0.029(3) -0.003(2) 0.004(2) 0.007(3)
C4 0.045(4) 0.046(4) 0.043(3) 0.005(3) 0.007(3) 0.000(3)
O6 0.033(2) 0.042(3) 0.045(2) 0.004(2) -0.0029(18) 0.0048(19)
O7 0.034(2) 0.035(2) 0.046(2) -0.0015(19) -0.0038(18) 0.0010(18)
C5 0.031(3) 0.033(3) 0.037(3) -0.005(3) 0.002(2) 0.007(2)
C6 0.028(3) 0.037(4) 0.064(4) 0.000(3) -0.002(3) -0.001(3)
O8 0.048(3) 0.038(3) 0.039(2) -0.0018(19) -0.0055(19) 0.013(2)
O9 0.044(2) 0.036(3) 0.042(2) -0.0016(19) -0.0001(19) 0.009(2)
C7 0.034(3) 0.036(4) 0.039(3) -0.002(3) 0.002(2) 0.003(3)
C8 0.061(4) 0.045(4) 0.042(3) -0.007(3) 0.005(3) 0.017(3)
O10 0.040(2) 0.029(2) 0.039(2) -0.0019(18) 0.0023(18) 0.0021(18)
O11 0.046(2) 0.028(2) 0.038(2) -0.0006(18) -0.0023(18) 0.0023(19)
C9 0.030(3) 0.031(3) 0.037(3) 0.002(2) -0.002(2) 0.003(2)
C10 0.063(4) 0.036(4) 0.033(3) 0.003(3) 0.004(3) 0.004(3)
O12 0.032(2) 0.035(2) 0.049(2) -0.0022(19) -0.0042(18) 0.0034(18)
O13 0.037(2) 0.031(2) 0.053(3) -0.002(2) -0.0039(19) -0.0007(19)
C11 0.034(3) 0.039(4) 0.032(3) 0.000(3) 0.002(2) 0.003(3)
C12 0.030(3) 0.041(4) 0.043(3) 0.001(3) -0.006(3) 0.003(3)
N1 0.033(3) 0.032(3) 0.037(3) -0.003(2) 0.001(2) 0.000(2)
C13 0.046(3) 0.027(3) 0.035(3) -0.001(2) -0.004(3) -0.001(3)
C14 0.044(3) 0.031(3) 0.036(3) 0.001(2) -0.002(3) 0.000(3)
C15 0.032(3) 0.027(3) 0.042(3) 0.000(2) 0.003(2) 0.000(2)
C16 0.048(4) 0.032(3) 0.041(3) -0.002(3) -0.005(3) 0.006(3)
C17 0.045(3) 0.029(3) 0.037(3) 0.000(3) -0.007(3) 0.000(3)
C18 0.033(3) 0.033(3) 0.039(3) -0.004(3) -0.001(2) 0.004(2)
C19 0.037(3) 0.027(3) 0.043(3) -0.004(3) 0.003(3) -0.001(2)
C20 0.045(4) 0.033(4) 0.057(4) -0.005(3) 0.004(3) -0.003(3)
C21 0.054(4) 0.035(4) 0.053(4) -0.012(3) 0.003(3) -0.005(3)
C22 0.055(4) 0.047(4) 0.037(3) -0.015(3) 0.005(3) -0.002(3)
C23 0.045(4) 0.038(4) 0.040(3) -0.005(3) 0.003(3) 0.001(3)
N2 0.032(3) 0.031(3) 0.042(3) -0.002(2) -0.002(2) 0.002(2)
C24 0.041(3) 0.028(3) 0.045(3) 0.001(3) -0.010(3) 0.002(3)
C25 0.046(4) 0.033(4) 0.042(3) -0.002(3) -0.004(3) 0.002(3)
C26 0.032(3) 0.030(3) 0.040(3) -0.001(2) 0.001(2) 0.004(2)
C27 0.042(3) 0.037(4) 0.042(3) -0.006(3) -0.002(3) 0.003(3)
C28 0.048(4) 0.031(3) 0.033(3) -0.003(2) 0.005(3) 0.004(3)
C29 0.034(3) 0.029(3) 0.039(3) -0.001(2) 0.003(2) 0.002(2)
C30 0.047(4) 0.035(4) 0.046(3) -0.003(3) -0.003(3) 0.008(3)
C31 0.051(4) 0.046(4) 0.043(3) 0.000(3) 0.004(3) 0.005(3)
C32 0.049(4) 0.037(4) 0.059(4) 0.011(3) 0.004(3) 0.008(3)
C33 0.055(4) 0.024(3) 0.051(4) 0.002(3) 0.003(3) 0.001(3)
C34 0.041(3) 0.040(4) 0.045(3) -0.002(3) 0.008(3) 0.005(3)
N3 0.034(3) 0.039(3) 0.032(2) -0.005(2) -0.002(2) 0.006(2)
C35 0.042(3) 0.047(4) 0.035(3) -0.009(3) -0.004(3) 0.010(3)
C36 0.036(3) 0.040(4) 0.045(3) -0.001(3) -0.003(3) 0.005(3)
C37 0.038(3) 0.037(4) 0.036(3) 0.003(3) 0.000(3) 0.001(3)
C38 0.040(3) 0.050(4) 0.034(3) -0.006(3) -0.001(3) 0.005(3)
C39 0.040(3) 0.042(4) 0.034(3) -0.005(3) -0.001(3) 0.003(3)
C40 0.038(3) 0.042(4) 0.035(3) 0.002(3) -0.001(3) -0.004(3)
C41 0.055(4) 0.048(4) 0.049(4) -0.007(3) -0.001(3) -0.004(3)
C42 0.054(4) 0.072(6) 0.048(4) -0.007(4) -0.017(3) -0.008(4)
C43 0.053(5) 0.084(7) 0.051(4) 0.012(4) -0.017(4) -0.014(4)
C44 0.053(4) 0.065(6) 0.066(5) 0.018(4) -0.018(4) -0.003(4)
C45 0.046(4) 0.044(4) 0.050(4) 0.007(3) -0.012(3) -0.001(3)
Cl2A 0.046(2) 0.083(3) 0.064(2) -0.018(2) -0.0034(18) 0.014(2)
Cl3B 0.067(3) 0.056(3) 0.064(2) -0.0021(19) -0.014(2) 0.001(2)

loop_
_atom_type_symbol
_atom_type_description
_atom_type_scat_dispersion_real
_atom_type_scat_dispersion_imag
_atom_type_scat_source
C C 0.0033 0.0016 'International Tables Vol C Tables 4.2.6.8 and 6.1.1.4'
H H 0.0000 0.0000 'International Tables Vol C Tables 4.2.6.8 and 6.1.1.4'
N N 0.0061 0.0033 'International Tables Vol C Tables 4.2.6.8 and 6.1.1.4'
O O 0.0106 0.0060 'International Tables Vol C Tables 4.2.6.8 and 6.1.1.4'
Cl Cl 0.1484 0.1585 'International Tables Vol C Tables 4.2.6.8 and 6.1.1.4'
Fe Fe 0.3463 0.8444 'International Tables Vol C Tables 4.2.6.8 and 6.1.1.4'

loop_
_geom_angle_atom_site_label_1
_geom_angle_atom_site_label_2
_geom_angle_atom_site_label_3
_geom_angle
O1 Fe1 O13 97.20(18)
O1 Fe1 O11 94.17(18)
O13 Fe1 O11 90.37(19)
O1 Fe1 O4 93.36(18)
O13 Fe1 O4 89.67(19)
O11 Fe1 O4 172.41(18)
O1 Fe1 O2 96.37(18)
O13 Fe1 O2 166.43(18)
O11 Fe1 O2 88.79(18)
O4 Fe1 O2 89.39(19)
O1 Fe1 N1 179.4(2)
O13 Fe1 N1 83.40(19)
O11 Fe1 N1 85.71(18)
O4 Fe1 N1 86.75(19)
O2 Fe1 N1 83.03(19)
O1 Fe2 O12 97.94(18)
O1 Fe2 O7 96.18(18)
O12 Fe2 O7 165.82(19)
O1 Fe2 O10 93.70(18)
O12 Fe2 O10 89.08(18)
O7 Fe2 O10 88.72(18)
O1 Fe2 O9 93.15(18)
O12 Fe2 O9 92.05(19)
O7 Fe2 O9 88.46(18)
O10 Fe2 O9 172.84(19)
O1 Fe2 N2 178.21(18)
O12 Fe2 N2 83.85(19)
O7 Fe2 N2 82.02(19)
O10 Fe2 N2 86.39(19)
O9 Fe2 N2 86.70(19)
O1 Fe3 O3 96.15(18)
O1 Fe3 O6 95.40(17)
O3 Fe3 O6 90.6(2)
O1 Fe3 O8 95.14(18)
O3 Fe3 O8 168.27(17)
O6 Fe3 O8 91.5(2)
O1 Fe3 O5 97.06(18)
O3 Fe3 O5 88.7(2)
O6 Fe3 O5 167.52(17)
O8 Fe3 O5 86.81(19)
O1 Fe3 N3 175.07(19)
O3 Fe3 N3 84.51(19)
O6 Fe3 N3 79.70(19)
O8 Fe3 N3 84.52(19)
O5 Fe3 N3 87.83(18)
Fe3 O1 Fe2 120.7(2)
Fe3 O1 Fe1 120.4(2)
Fe2 O1 Fe1 118.9(2)
C1 O2 Fe1 132.1(4)
C1 O3 Fe3 135.2(4)
O3 C1 O2 123.2(6)
O3 C1 C2 119.0(5)
O2 C1 C2 117.8(5)
C1 C2 H2A 109.5
C1 C2 H2B 109.5
H2A C2 H2B 109.5
C1 C2 H2C 109.5
H2A C2 H2C 109.5
H2B C2 H2C 109.5
C3 O4 Fe1 135.9(4)
C3 O5 Fe3 129.7(4)
O5 C3 O4 124.6(6)
O5 C3 C4 118.3(5)
O4 C3 C4 117.1(6)
C3 C4 H4A 109.5
C3 C4 H4B 109.5
H4A C4 H4B 109.5
C3 C4 H4C 109.5
H4A C4 H4C 109.5
H4B C4 H4C 109.5
C5 O6 Fe3 130.9(4)
C5 O7 Fe2 134.3(4)
O6 C5 O7 124.2(6)
O6 C5 C6 118.9(5)
O7 C5 C6 116.9(6)
C5 C6 H6A 109.5
C5 C6 H6B 109.5
H6A C6 H6B 109.5
C5 C6 H6C 109.5
H6A C6 H6C 109.5
H6B C6 H6C 109.5
C7 O8 Fe3 133.5(4)
C7 O9 Fe2 132.4(4)
O8 C7 O9 124.0(6)
O8 C7 C8 118.8(6)
O9 C7 C8 117.1(6)
C7 C8 H8A 109.5
C7 C8 H8B 109.5
H8A C8 H8B 109.5
C7 C8 H8C 109.5
H8A C8 H8C 109.5
H8B C8 H8C 109.5
C9 O10 Fe2 130.4(4)
C9 O11 Fe1 134.4(4)
O10 C9 O11 125.2(6)
O10 C9 C10 118.0(6)
O11 C9 C10 116.9(6)
C9 C10 H10A 109.5
C9 C10 H10B 109.5
H10A C10 H10B 109.5
C9 C10 H10C 109.5
H10A C10 H10C 109.5
H10B C10 H10C 109.5
C11 O12 Fe2 134.3(4)
C11 O13 Fe1 129.4(4)
O12 C11 O13 124.1(6)
O12 C11 C12 118.8(6)
O13 C11 C12 117.0(6)
C11 C12 H12A 109.5
C11 C12 H12B 109.5
H12A C12 H12B 109.5
C11 C12 H12C 109.5
H12A C12 H12C 109.5
H12B C12 H12C 109.5
C17 N1 C13 117.7(5)
C17 N1 Fe1 121.3(4)
C13 N1 Fe1 120.8(4)
N1 C13 C14 123.4(6)
N1 C13 H13A 118.3
C14 C13 H13A 118.3
C13 C14 C15 119.0(6)
C13 C14 H14A 120.5
C15 C14 H14A 120.5
C16 C15 C14 117.1(6)
C16 C15 C18 121.9(6)
C14 C15 C18 120.9(6)
C15 C16 C17 120.3(6)
C15 C16 H16A 119.8
C17 C16 H16A 119.8
N1 C17 C16 122.4(6)
N1 C17 H17A 118.8
C16 C17 H17A 118.8
C19 C18 C23 117.5(6)
C19 C18 C15 121.2(6)
C23 C18 C15 121.3(6)
C18 C19 C20 121.7(6)
C18 C19 H19A 119.1
C20 C19 H19A 119.1
C21 C20 C19 118.8(7)
C21 C20 H20A 120.6
C19 C20 H20A 120.6
C20 C21 C22 121.2(7)
C20 C21 H21A 119.4
C22 C21 H21A 119.4
C21 C22 C23 119.5(6)
C21 C22 H22A 120.2
C23 C22 H22A 120.2
C18 C23 C22 121.2(7)
C18 C23 H23A 119.4
C22 C23 H23A 119.4
C28 N2 C24 117.0(6)
C28 N2 Fe2 121.4(4)
C24 N2 Fe2 120.6(4)
N2 C24 C25 122.3(6)
N2 C24 H24A 118.9
C25 C24 H24A 118.9
C24 C25 C26 121.1(6)
C24 C25 H25A 119.4
C26 C25 H25A 119.4
C25 C26 C27 116.0(6)
C25 C26 C29 123.6(6)
C27 C26 C29 120.4(5)
C28 C27 C26 119.1(6)
C28 C27 H27A 120.4
C26 C27 H27A 120.4
N2 C28 C27 124.1(6)
N2 C28 H28A 118.0
C27 C28 H28A 118.0
C30 C29 C34 118.0(6)
C30 C29 C26 120.1(6)
C34 C29 C26 121.9(6)
C31 C30 C29 120.7(7)
C31 C30 H30A 119.6
C29 C30 H30A 119.6
C30 C31 C32 121.1(7)
C30 C31 H31A 119.5
C32 C31 H31A 119.5
C31 C32 C33 119.3(7)
C31 C32 H32A 120.3
C33 C32 H32A 120.3
C34 C33 C32 120.1(7)
C34 C33 H33A 120.0
C32 C33 H33A 120.0
C33 C34 C29 120.8(6)
C33 C34 H34A 119.6
C29 C34 H34A 119.6
C39 N3 C35 116.1(5)
C39 N3 Fe3 124.7(4)
C35 N3 Fe3 118.8(4)
N3 C35 C36 123.7(6)
N3 C35 H35A 118.2
C36 C35 H35A 118.2
C35 C36 C37 120.3(6)
C35 C36 H36A 119.8
C37 C36 H36A 119.8
C38 C37 C36 116.5(6)
C38 C37 C40 122.6(6)
C36 C37 C40 120.9(6)
C39 C38 C37 119.7(6)
C39 C38 H38A 120.1
C37 C38 H38A 120.1
N3 C39 C38 123.7(6)
N3 C39 H39A 118.2
C38 C39 H39A 118.2
C45 C40 C41 119.7(6)
C45 C40 C37 119.8(6)
C41 C40 C37 120.4(7)
C40 C41 C42 119.5(8)
C40 C41 H41A 120.3
C42 C41 H41A 120.3
C43 C42 C41 120.0(8)
C43 C42 H42A 120.0
C41 C42 H42A 120.0
C42 C43 C44 120.9(7)
C42 C43 H43A 119.6
C44 C43 H43A 119.6
C43 C44 C45 120.2(9)
C43 C44 H44A 119.9
C45 C44 H44A 119.9
C40 C45 C44 119.8(8)
C40 C45 H45A 120.1
C44 C45 H45A 120.1
O24A Cl2A O22A 116.7(16)
O24A Cl2A O21A 116.6(12)
O22A Cl2A O21A 106.4(13)
O24A Cl2A O23A 96.3(16)
O22A Cl2A O23A 116.3(16)
O21A Cl2A O23A 103.9(14)
O31B Cl3B O34B 109.3(11)
O31B Cl3B O32B 111.2(8)
O34B Cl3B O32B 109.8(11)
O31B Cl3B O33B 107.5(10)
O34B Cl3B O33B 111.7(12)
O32B Cl3B O33B 107.3(10)

loop_
_geom_bond_atom_site_label_1
_geom_bond_atom_site_label_2
_geom_bond_distance
Fe1 O1 1.923(4)
Fe1 O13 2.002(5)
Fe1 O11 2.008(4)
Fe1 O4 2.018(4)
Fe1 O2 2.020(5)
Fe1 N1 2.177(5)
Fe2 O1 1.922(5)
Fe2 O12 1.999(4)
Fe2 O7 2.022(4)
Fe2 O10 2.025(4)
Fe2 O9 2.026(5)
Fe2 N2 2.182(6)
Fe3 O1 1.886(4)
Fe3 O3 2.008(5)
Fe3 O6 2.022(5)
Fe3 O8 2.026(5)
Fe3 O5 2.031(5)
Fe3 N3 2.199(5)
O2 C1 1.269(7)
O3 C1 1.269(7)
C1 C2 1.481(9)
C2 H2A 0.9800
C2 H2B 0.9800
C2 H2C 0.9800
O4 C3 1.270(7)
O5 C3 1.268(7)
C3 C4 1.494(9)
C4 H4A 0.9800
C4 H4B 0.9800
C4 H4C 0.9800
O6 C5 1.253(8)
O7 C5 1.266(7)
C5 C6 1.490(8)
C6 H6A 0.9800
C6 H6B 0.9800
C6 H6C 0.9800
O8 C7 1.266(8)
O9 C7 1.267(7)
C7 C8 1.503(9)
C8 H8A 0.9800
C8 H8B 0.9800
C8 H8C 0.9800
O10 C9 1.263(7)
O11 C9 1.266(7)
C9 C10 1.515(8)
C10 H10A 0.9800
C10 H10B 0.9800
C10 H10C 0.9800
O12 C11 1.269(8)
O13 C11 1.278(8)
C11 C12 1.487(8)
C12 H12A 0.9800
C12 H12B 0.9800
C12 H12C 0.9800
N1 C17 1.343(8)
N1 C13 1.343(8)
C13 C14 1.392(9)
C13 H13A 0.9500
C14 C15 1.403(8)
C14 H14A 0.9500
C15 C16 1.390(9)
C15 C18 1.483(8)
C16 C17 1.392(9)
C16 H16A 0.9500
C17 H17A 0.9500
C18 C19 1.395(9)
C18 C23 1.396(9)
C19 C20 1.405(9)
C19 H19A 0.9500
C20 C21 1.373(10)
C20 H20A 0.9500
C21 C22 1.379(11)
C21 H21A 0.9500
C22 C23 1.397(9)
C22 H22A 0.9500
C23 H23A 0.9500
N2 C28 1.342(8)
N2 C24 1.360(8)
C24 C25 1.367(9)
C24 H24A 0.9500
C25 C26 1.396(9)
C25 H25A 0.9500
C26 C27 1.418(9)
C26 C29 1.479(9)
C27 C28 1.370(10)
C27 H27A 0.9500
C28 H28A 0.9500
C29 C30 1.394(9)
C29 C34 1.416(9)
C30 C31 1.380(10)
C30 H30A 0.9500
C31 C32 1.387(11)
C31 H31A 0.9500
C32 C33 1.389(10)
C32 H32A 0.9500
C33 C34 1.388(10)
C33 H33A 0.9500
C34 H34A 0.9500
N3 C39 1.346(8)
N3 C35 1.352(8)
C35 C36 1.365(9)
C35 H35A 0.9500
C36 C37 1.397(9)
C36 H36A 0.9500
C37 C38 1.392(10)
C37 C40 1.478(8)
C38 C39 1.382(9)
C38 H38A 0.9500
C39 H39A 0.9500
C40 C45 1.396(11)
C40 C41 1.401(10)
C41 C42 1.405(10)
C41 H41A 0.9500
C42 C43 1.375(14)
C42 H42A 0.9500
C43 C44 1.376(14)
C43 H43A 0.9500
C44 C45 1.397(10)
C44 H44A 0.9500
C45 H45A 0.9500
Cl2A O24A 1.31(2)
Cl2A O22A 1.35(3)
Cl2A O21A 1.425(16)
Cl2A O23A 1.45(3)
Cl3B O31B 1.285(13)
Cl3B O34B 1.40(2)
Cl3B O32B 1.402(15)
Cl3B O33B 1.47(2)
O51A C51A 1.38(3)
O52A C52 1.27(3)
O52B C52 1.44(3)
O53B C53B 1.46(11)

loop_
_geom_torsion_atom_site_label_1
_geom_torsion_atom_site_label_2
_geom_torsion_atom_site_label_3
_geom_torsion_atom_site_label_4
_geom_torsion
O3 Fe3 O1 Fe2 -138.3(2)
O6 Fe3 O1 Fe2 -47.1(3)
O8 Fe3 O1 Fe2 44.9(3)
O5 Fe3 O1 Fe2 132.3(2)
O3 Fe3 O1 Fe1 41.8(3)
O6 Fe3 O1 Fe1 132.9(2)
O8 Fe3 O1 Fe1 -135.0(2)
O5 Fe3 O1 Fe1 -47.6(3)
O12 Fe2 O1 Fe3 -143.5(2)
O7 Fe2 O1 Fe3 37.8(3)
O10 Fe2 O1 Fe3 127.0(2)
O9 Fe2 O1 Fe3 -50.9(3)
O12 Fe2 O1 Fe1 36.5(3)
O7 Fe2 O1 Fe1 -142.2(2)
O10 Fe2 O1 Fe1 -53.1(2)
O9 Fe2 O1 Fe1 129.0(2)
O13 Fe1 O1 Fe3 135.6(2)
O11 Fe1 O1 Fe3 -133.5(2)
O4 Fe1 O1 Fe3 45.5(3)
O2 Fe1 O1 Fe3 -44.3(3)
O13 Fe1 O1 Fe2 -44.4(3)
O11 Fe1 O1 Fe2 46.5(2)
O4 Fe1 O1 Fe2 -134.4(2)
O2 Fe1 O1 Fe2 135.8(2)
O13 Fe1 O2 C1 -152.2(7)
O11 Fe1 O2 C1 121.2(6)
O4 Fe1 O2 C1 -66.1(6)
N1 Fe1 O2 C1 -152.9(6)
O1 Fe3 O3 C1 -20.8(6)
O6 Fe3 O3 C1 -116.3(6)
O8 Fe3 O3 C1 143.4(9)
O5 Fe3 O3 C1 76.1(6)
N3 Fe3 O3 C1 164.1(6)
Fe3 O3 C1 O2 4.9(10)
Fe3 O3 C1 C2 -174.6(5)
Fe1 O2 C1 O3 -9.0(9)
Fe1 O2 C1 C2 170.5(4)
O1 Fe1 O4 C3 -22.9(6)
O13 Fe1 O4 C3 -120.1(6)
O11 Fe1 O4 C3 149.6(13)
O2 Fe1 O4 C3 73.4(6)
N1 Fe1 O4 C3 156.5(6)
O1 Fe3 O5 C3 25.6(6)
O3 Fe3 O5 C3 -70.4(6)
O6 Fe3 O5 C3 -157.0(8)
O8 Fe3 O5 C3 120.4(6)
N3 Fe3 O5 C3 -155.0(6)
Fe3 O5 C3 O4 -5.4(10)
Fe3 O5 C3 C4 176.2(5)
Fe1 O4 C3 O5 4.3(11)
Fe1 O4 C3 C4 -177.2(5)
O1 Fe3 O6 C5 38.0(6)
O3 Fe3 O6 C5 134.2(5)
O8 Fe3 O6 C5 -57.3(6)
O5 Fe3 O6 C5 -139.4(9)
N3 Fe3 O6 C5 -141.5(6)
O1 Fe2 O7 C5 -8.3(6)
O12 Fe2 O7 C5 177.0(7)
O10 Fe2 O7 C5 -101.9(6)
O9 Fe2 O7 C5 84.7(6)
N2 Fe2 O7 C5 171.6(6)
Fe3 O6 C5 O7 -15.2(9)
Fe3 O6 C5 C6 165.6(5)
Fe2 O7 C5 O6 -2.9(10)
Fe2 O7 C5 C6 176.3(4)
O1 Fe3 O8 C7 -11.0(6)
O3 Fe3 O8 C7 -175.2(8)
O6 Fe3 O8 C7 84.6(6)
O5 Fe3 O8 C7 -107.8(6)
N3 Fe3 O8 C7 164.1(6)
O1 Fe2 O9 C7 30.5(6)
O12 Fe2 O9 C7 128.6(6)
O7 Fe2 O9 C7 -65.6(6)
O10 Fe2 O9 C7 -132.4(13)
N2 Fe2 O9 C7 -147.7(6)
Fe3 O8 C7 O9 -9.6(10)
Fe3 O8 C7 C8 173.0(5)
Fe2 O9 C7 O8 -3.1(10)
Fe2 O9 C7 C8 174.4(5)
O1 Fe2 O10 C9 33.4(5)
O12 Fe2 O10 C9 -64.5(5)
O7 Fe2 O10 C9 129.5(5)
O9 Fe2 O10 C9 -163.7(12)
N2 Fe2 O10 C9 -148.4(5)
O1 Fe1 O11 C9 -13.7(6)
O13 Fe1 O11 C9 83.5(6)
O4 Fe1 O11 C9 173.8(12)
O2 Fe1 O11 C9 -110.0(6)
N1 Fe1 O11 C9 166.9(6)
Fe2 O10 C9 O11 -6.2(9)
Fe2 O10 C9 C10 173.1(4)
Fe1 O11 C9 O10 -6.3(10)
Fe1 O11 C9 C10 174.5(4)
O1 Fe2 O12 C11 -16.4(6)
O7 Fe2 O12 C11 158.3(7)
O10 Fe2 O12 C11 77.2(6)
O9 Fe2 O12 C11 -109.8(6)
N2 Fe2 O12 C11 163.7(6)
O1 Fe1 O13 C11 40.0(5)
O11 Fe1 O13 C11 -54.3(5)
O4 Fe1 O13 C11 133.3(5)
O2 Fe1 O13 C11 -140.7(7)
N1 Fe1 O13 C11 -139.9(5)
Fe2 O12 C11 O13 10.4(10)
Fe2 O12 C11 C12 -169.3(4)
Fe1 O13 C11 O12 -24.6(9)
Fe1 O13 C11 C12 155.0(4)
O13 Fe1 N1 C17 58.2(5)
O11 Fe1 N1 C17 -32.6(5)
O4 Fe1 N1 C17 148.3(5)
O2 Fe1 N1 C17 -121.9(5)
O13 Fe1 N1 C13 -127.8(5)
O11 Fe1 N1 C13 141.3(5)
O4 Fe1 N1 C13 -37.8(5)
O2 Fe1 N1 C13 52.0(5)
Fe1 N1 C13 C14 -172.2(5)
N1 C13 C14 C15 -0.2(10)
C13 C14 C15 C16 -2.0(9)
C13 C14 C15 C18 175.9(6)
C14 C15 C16 C17 2.6(10)
C18 C15 C16 C17 -175.3(6)
C13 N1 C17 C16 -1.3(10)
Fe1 N1 C17 C16 172.8(5)
C15 C16 C17 N1 -1.0(11)
C16 C15 C18 C19 -151.1(6)
C14 C15 C18 C19 31.1(9)
C16 C15 C18 C23 31.2(9)
C14 C15 C18 C23 -146.6(7)
C23 C18 C19 C20 0.5(10)
C15 C18 C19 C20 -177.3(6)
C18 C19 C20 C21 0.2(11)
C19 C20 C21 C22 -1.4(12)
C20 C21 C22 C23 1.7(12)
C19 C18 C23 C22 -0.1(10)
C15 C18 C23 C22 177.7(6)
C21 C22 C23 C18 -1.0(11)
O12 Fe2 N2 C28 133.4(5)
O7 Fe2 N2 C28 -48.0(5)
O10 Fe2 N2 C28 -137.2(5)
O9 Fe2 N2 C28 41.0(5)
O12 Fe2 N2 C24 -58.7(5)
O7 Fe2 N2 C24 120.0(5)
O10 Fe2 N2 C24 30.8(5)
O9 Fe2 N2 C24 -151.1(5)
C28 N2 C24 C25 3.0(10)
Fe2 N2 C24 C25 -165.4(5)
N2 C24 C25 C26 1.6(11)
C24 C25 C26 C27 -5.9(10)
C24 C25 C26 C29 172.4(6)
C25 C26 C27 C28 5.7(9)
C29 C26 C27 C28 -172.6(6)
C24 N2 C28 C27 -3.1(10)
Fe2 N2 C28 C27 165.2(5)
C26 C27 C28 N2 -1.3(10)
C25 C26 C29 C30 -34.1(10)
C27 C26 C29 C30 144.1(6)
C25 C26 C29 C34 148.3(7)
C27 C26 C29 C34 -33.5(9)
C34 C29 C30 C31 2.0(10)
C26 C29 C30 C31 -175.7(6)
C29 C30 C31 C32 -3.3(11)
C30 C31 C32 C33 2.6(11)
C31 C32 C33 C34 -0.7(11)
C32 C33 C34 C29 -0.4(11)
C30 C29 C34 C33 -0.2(10)
C26 C29 C34 C33 177.5(6)
O3 Fe3 N3 C39 -151.7(6)
O6 Fe3 N3 C39 116.8(6)
O8 Fe3 N3 C39 24.2(5)
O5 Fe3 N3 C39 -62.8(5)
O3 Fe3 N3 C35 35.8(5)
O6 Fe3 N3 C35 -55.8(5)
O8 Fe3 N3 C35 -148.4(5)
O5 Fe3 N3 C35 124.6(5)
C39 N3 C35 C36 0.2(10)
Fe3 N3 C35 C36 173.4(6)
N3 C35 C36 C37 -0.7(11)
C35 C36 C37 C38 -0.4(10)
C35 C36 C37 C40 180.0(6)
C36 C37 C38 C39 1.9(10)
C40 C37 C38 C39 -178.4(6)
C35 N3 C39 C38 1.5(10)
Fe3 N3 C39 C38 -171.2(5)
C37 C38 C39 N3 -2.7(11)
C38 C37 C40 C45 141.5(7)
C36 C37 C40 C45 -38.8(10)
C38 C37 C40 C41 -36.6(10)
C36 C37 C40 C41 143.0(7)
C45 C40 C41 C42 0.2(11)
C37 C40 C41 C42 178.3(7)
C40 C41 C42 C43 -0.8(12)
C41 C42 C43 C44 1.3(13)
C42 C43 C44 C45 -1.1(13)
C41 C40 C45 C44 0.0(11)
C37 C40 C45 C44 -178.1(7)
C43 C44 C45 C40 0.4(12)
